data_4104185
loop_
_publ_author_name
'Jan Spielmann'
'Sjoerd Harder'

_publ_section_title
;
 Hydrogen Elimination in Bulky Calcium Amidoborane Complexes: Isolation of
 a Calcium Borylamide Complex
;
_journal_name_full 'Journal of the American Chemical Society'
_journal_page_first 5064
_journal_page_last 5065
_journal_paper_doi 10.1021/ja901073c
_journal_volume 131
_journal_year 2009
_chemical_formula_sum 'C45 H70 B Ca N3 O'
_chemical_formula_weight 719.93
_chemical_name_common (DIPP-nacnac)Ca(NH(DIPP)BH3).THF
_chemical_name_systematic
;
 ?
;
_space_group_IT_number 14
_symmetry_cell_setting monoclinic
_symmetry_space_group_name_Hall '-P 2yn'
_symmetry_space_group_name_H-M 'P 1 21/n 1'
_atom_sites_solution_hydrogens geom
_atom_sites_solution_primary direct
_atom_sites_solution_secondary difmap
_audit_creation_method SHELXL-97
_cell_angle_alpha 90.00
_cell_angle_beta 106.287(3)
_cell_angle_gamma 90.00
_cell_formula_units_Z 4
_cell_length_a 11.9746(6)
_cell_length_b 22.8411(12)
_cell_length_c 17.0308(8)
_cell_measurement_temperature 173(2)
_cell_volume 4471.2(4)
_computing_structure_refinement 'SHELXL-97 (Sheldrick, 1997)'
_diffrn_ambient_temperature 173(2)
_diffrn_measured_fraction_theta_full 0.980
_diffrn_measured_fraction_theta_max 0.980
_diffrn_radiation_monochromator graphite
_diffrn_radiation_source 'fine-focus sealed tube'
_diffrn_radiation_type MoK\a
_diffrn_radiation_wavelength 0.71073
_diffrn_reflns_av_R_equivalents 0.1283
_diffrn_reflns_av_sigmaI/netI 0.0786
_diffrn_reflns_limit_h_max 15
_diffrn_reflns_limit_h_min -15
_diffrn_reflns_limit_k_max 29
_diffrn_reflns_limit_k_min -29
_diffrn_reflns_limit_l_max 21
_diffrn_reflns_limit_l_min -21
_diffrn_reflns_number 94907
_diffrn_reflns_theta_full 27.63
_diffrn_reflns_theta_max 27.63
_diffrn_reflns_theta_min 1.53
_exptl_absorpt_coefficient_mu 0.174
_exptl_absorpt_correction_T_max 0.9894
_exptl_absorpt_correction_T_min 0.9518
_exptl_absorpt_correction_type empirical
_exptl_crystal_colour light_green
_exptl_crystal_density_diffrn 1.069
_exptl_crystal_density_method 'not measured'
_exptl_crystal_description blocks
_exptl_crystal_F_000 1576
_exptl_crystal_size_max 0.4
_exptl_crystal_size_mid 0.2
_exptl_crystal_size_min 0.2
_refine_diff_density_max 0.388
_refine_diff_density_min -0.488
_refine_diff_density_rms 0.058
_refine_ls_extinction_method none
_refine_ls_goodness_of_fit_ref 1.031
_refine_ls_hydrogen_treatment mixed
_refine_ls_matrix_type full
_refine_ls_number_parameters 490
_refine_ls_number_reflns 10191
_refine_ls_number_restraints 0
_refine_ls_restrained_S_all 1.031
_refine_ls_R_factor_all 0.1062
_refine_ls_R_factor_gt 0.0608
_refine_ls_shift/su_max 0.003
_refine_ls_shift/su_mean 0.000
_refine_ls_structure_factor_coef Fsqd
_refine_ls_weighting_details 'calc w=1/[\s^2^(Fo^2^)+(0.0536P)^2^+2.6462P] where P=(Fo^2^+2Fc^2^)/3'
_refine_ls_weighting_scheme calc
_refine_ls_wR_factor_gt 0.1361
_refine_ls_wR_factor_ref 0.1594
_reflns_number_gt 6687
_reflns_number_total 10191
_reflns_threshold_expression >2sigma(I)
_cod_data_source_file ja901073c_si_002.cif
_cod_data_source_block hasj148
_cod_original_sg_symbol_H-M P21/n
_cod_database_code 4104185

loop_
_symmetry_equiv_pos_as_xyz
'x, y, z'
'-x+1/2, y+1/2, -z+1/2'
'-x, -y, -z'
'x-1/2, -y-1/2, z-1/2'

loop_
_atom_site_label
_atom_site_type_symbol
_atom_site_fract_x
_atom_site_fract_y
_atom_site_fract_z
_atom_site_U_iso_or_equiv
_atom_site_adp_type
_atom_site_occupancy
_atom_site_symmetry_multiplicity
_atom_site_calc_flag
_atom_site_refinement_flags
_atom_site_disorder_assembly
_atom_site_disorder_group
C1 C 0.5504(2) 0.25426(12) 0.41289(16) 0.0406(6) Uani 1 1 d . . .
H1A H 0.5981 0.2234 0.4461 0.061 Uiso 1 1 calc R . .
H1B H 0.5610 0.2909 0.4442 0.061 Uiso 1 1 calc R . .
H1C H 0.5742 0.2600 0.3629 0.061 Uiso 1 1 calc R . .
C2 C 0.42402(19) 0.23650(9) 0.39060(13) 0.0261(5) Uani 1 1 d . . .
C3 C 0.3635(2) 0.25416(10) 0.44711(13) 0.0275(5) Uani 1 1 d . . .
H3 H 0.4015 0.2838 0.4841 0.033 Uiso 1 1 calc R . .
C4 C 0.25726(19) 0.23559(10) 0.45803(13) 0.0267(5) Uani 1 1 d . . .
C5 C 0.2290(2) 0.25980(12) 0.53351(15) 0.0390(6) Uani 1 1 d . . .
H5A H 0.1548 0.2809 0.5169 0.059 Uiso 1 1 calc R . .
H5B H 0.2908 0.2866 0.5623 0.059 Uiso 1 1 calc R . .
H5C H 0.2230 0.2274 0.5699 0.059 Uiso 1 1 calc R . .
C6 C 0.44886(19) 0.18409(10) 0.27562(13) 0.0269(5) Uani 1 1 d . . .
C7 C 0.4625(2) 0.21561(11) 0.20794(15) 0.0352(5) Uani 1 1 d . . .
C8 C 0.5289(2) 0.19103(13) 0.16136(16) 0.0442(6) Uani 1 1 d . . .
H8 H 0.5388 0.2120 0.1156 0.053 Uiso 1 1 calc R . .
C9 C 0.5807(2) 0.13707(13) 0.17986(17) 0.0472(7) Uani 1 1 d . . .
H9 H 0.6262 0.1212 0.1474 0.057 Uiso 1 1 calc R . .
C10 C 0.5663(2) 0.10625(12) 0.24563(17) 0.0434(6) Uani 1 1 d . . .
H10 H 0.6027 0.0692 0.2585 0.052 Uiso 1 1 calc R . .
C11 C 0.4991(2) 0.12830(10) 0.29378(14) 0.0317(5) Uani 1 1 d . . .
C12 C 0.4095(3) 0.27564(13) 0.18527(18) 0.0539(8) Uani 1 1 d . . .
H12 H 0.3560 0.2838 0.2197 0.070 Uiso 1 1 calc R . .
C13 C 0.3391(3) 0.27888(16) 0.0960(2) 0.0762(11) Uani 1 1 d . . .
H13A H 0.3916 0.2760 0.0611 0.114 Uiso 1 1 calc R . .
H13B H 0.2973 0.3162 0.0857 0.114 Uiso 1 1 calc R . .
H13C H 0.2832 0.2465 0.0835 0.114 Uiso 1 1 calc R . .
C14 C 0.5025(5) 0.32310(15) 0.2021(3) 0.1024(16) Uani 1 1 d . . .
H14A H 0.5482 0.3214 0.2596 0.154 Uiso 1 1 calc R . .
H14B H 0.4653 0.3616 0.1904 0.154 Uiso 1 1 calc R . .
H14C H 0.5538 0.3169 0.1670 0.154 Uiso 1 1 calc R . .
C15 C 0.4812(2) 0.09206(10) 0.36375(16) 0.0380(6) Uani 1 1 d . . .
H15 H 0.4240 0.1130 0.3866 0.049 Uiso 1 1 calc R . .
C16 C 0.5941(3) 0.08530(14) 0.43212(19) 0.0619(9) Uani 1 1 d . . .
H16A H 0.6505 0.0633 0.4118 0.093 Uiso 1 1 calc R . .
H16B H 0.5786 0.0642 0.4780 0.093 Uiso 1 1 calc R . .
H16C H 0.6258 0.1241 0.4505 0.093 Uiso 1 1 calc R . .
C17 C 0.4312(3) 0.03175(11) 0.33479(18) 0.0484(7) Uani 1 1 d . . .
H17A H 0.3564 0.0363 0.2931 0.073 Uiso 1 1 calc R . .
H17B H 0.4196 0.0097 0.3813 0.073 Uiso 1 1 calc R . .
H17C H 0.4854 0.0105 0.3115 0.073 Uiso 1 1 calc R . .
C18 C 0.09092(19) 0.17239(10) 0.43467(13) 0.0286(5) Uani 1 1 d . . .
C19 C -0.0260(2) 0.18791(11) 0.39825(14) 0.0334(5) Uani 1 1 d . . .
C20 C -0.1133(2) 0.15452(12) 0.41670(16) 0.0407(6) Uani 1 1 d . . .
H20 H -0.1925 0.1640 0.3914 0.049 Uiso 1 1 calc R . .
C21 C -0.0877(2) 0.10847(12) 0.47029(17) 0.0429(6) Uani 1 1 d . . .
H21 H -0.1485 0.0862 0.4814 0.051 Uiso 1 1 calc R . .
C22 C 0.0271(2) 0.09472(11) 0.50806(16) 0.0388(6) Uani 1 1 d . . .
H22 H 0.0444 0.0633 0.5460 0.047 Uiso 1 1 calc R . .
C23 C 0.1175(2) 0.12580(10) 0.49183(14) 0.0334(5) Uani 1 1 d . . .
C24 C -0.0587(2) 0.24188(12) 0.34419(16) 0.0409(6) Uani 1 1 d . . .
H24 H 0.0122 0.2550 0.3290 0.053 Uiso 1 1 calc R . .
C25 C -0.1536(3) 0.23011(16) 0.26567(19) 0.0673(9) Uani 1 1 d . . .
H25A H -0.1281 0.1993 0.2346 0.101 Uiso 1 1 calc R . .
H25B H -0.1696 0.2660 0.2328 0.101 Uiso 1 1 calc R . .
H25C H -0.2245 0.2175 0.2789 0.101 Uiso 1 1 calc R . .
C26 C -0.0967(4) 0.29198(14) 0.3905(2) 0.0699(10) Uani 1 1 d . . .
H26A H -0.1686 0.2810 0.4036 0.105 Uiso 1 1 calc R . .
H26B H -0.1105 0.3272 0.3563 0.105 Uiso 1 1 calc R . .
H26C H -0.0355 0.2998 0.4412 0.105 Uiso 1 1 calc R . .
C27 C 0.2424(2) 0.10721(12) 0.53299(16) 0.0423(6) Uani 1 1 d . . .
H27 H 0.2940 0.1412 0.5306 0.055 Uiso 1 1 calc R . .
C28 C 0.2636(3) 0.09045(19) 0.6224(2) 0.0762(11) Uani 1 1 d . . .
H28A H 0.2409 0.1230 0.6522 0.114 Uiso 1 1 calc R . .
H28B H 0.3463 0.0817 0.6464 0.114 Uiso 1 1 calc R . .
H28C H 0.2172 0.0558 0.6264 0.114 Uiso 1 1 calc R . .
C29 C 0.2751(3) 0.05724(14) 0.4847(2) 0.0647(9) Uani 1 1 d . . .
H29A H 0.2275 0.0228 0.4876 0.097 Uiso 1 1 calc R . .
H29B H 0.3575 0.0476 0.5080 0.097 Uiso 1 1 calc R . .
H29C H 0.2613 0.0691 0.4275 0.097 Uiso 1 1 calc R . .
C30 C 0.1495(2) 0.04698(10) 0.15500(13) 0.0307(5) Uani 1 1 d . . .
C31 C 0.0620(2) 0.01902(10) 0.18058(15) 0.0339(5) Uani 1 1 d . . .
C32 C 0.0297(2) -0.03812(11) 0.15343(16) 0.0414(6) Uani 1 1 d . . .
H32 H -0.0304 -0.0572 0.1701 0.050 Uiso 1 1 calc R . .
C33 C 0.0832(3) -0.06711(12) 0.10320(17) 0.0478(7) Uani 1 1 d . . .
H33 H 0.0582 -0.1052 0.0834 0.057 Uiso 1 1 calc R . .
C34 C 0.1737(3) -0.04010(12) 0.08182(16) 0.0467(7) Uani 1 1 d . . .
H34 H 0.2126 -0.0607 0.0488 0.056 Uiso 1 1 calc R . .
C35 C 0.2093(2) 0.01614(11) 0.10724(15) 0.0376(6) Uani 1 1 d . . .
C36 C 0.0002(2) 0.04763(11) 0.23745(17) 0.0442(6) Uani 1 1 d . . .
H36 H 0.0401 0.0856 0.2564 0.057 Uiso 1 1 calc R . .
C37 C -0.1272(3) 0.06101(16) 0.1943(3) 0.0758(11) Uani 1 1 d . . .
H37A H -0.1321 0.0849 0.1456 0.114 Uiso 1 1 calc R . .
H37B H -0.1617 0.0825 0.2315 0.114 Uiso 1 1 calc R . .
H37C H -0.1696 0.0243 0.1779 0.114 Uiso 1 1 calc R . .
C38 C 0.0090(4) 0.00989(14) 0.3129(2) 0.0729(11) Uani 1 1 d . . .
H38A H -0.0361 -0.0261 0.2966 0.109 Uiso 1 1 calc R . .
H38B H -0.0220 0.0316 0.3518 0.109 Uiso 1 1 calc R . .
H38C H 0.0906 -0.0001 0.3387 0.109 Uiso 1 1 calc R . .
C39 C 0.3101(3) 0.04411(14) 0.08224(18) 0.0537(8) Uani 1 1 d . . .
H39 H 0.3490 0.0719 0.1269 0.070 Uiso 1 1 calc R . .
C40 C 0.2654(4) 0.0803(2) 0.0048(2) 0.0937(14) Uani 1 1 d . . .
H40A H 0.2275 0.0545 -0.0409 0.141 Uiso 1 1 calc R . .
H40B H 0.3307 0.1005 -0.0075 0.141 Uiso 1 1 calc R . .
H40C H 0.2092 0.1092 0.0129 0.141 Uiso 1 1 calc R . .
C41 C 0.4021(3) 0.00045(19) 0.0743(3) 0.0943(14) Uani 1 1 d . . .
H41A H 0.3682 -0.0267 0.0294 0.141 Uiso 1 1 calc R . .
H41B H 0.4301 -0.0215 0.1255 0.141 Uiso 1 1 calc R . .
H41C H 0.4672 0.0214 0.0630 0.141 Uiso 1 1 calc R . .
C42 C 0.1804(3) 0.33760(11) 0.28719(16) 0.0452(7) Uani 1 1 d . . .
H42A H 0.2657 0.3388 0.2961 0.059 Uiso 1 1 calc R A 1
H42B H 0.1646 0.3340 0.3410 0.059 Uiso 1 1 calc R A 1
C43A C 0.1263(7) 0.3908(2) 0.2452(4) 0.049(2) Uiso 0.517(12) 1 d P B 1
H43A H 0.1817 0.4240 0.2560 0.063 Uiso 0.517(12) 1 calc PR B 1
H43B H 0.0564 0.4018 0.2621 0.063 Uiso 0.517(12) 1 calc PR B 1
C43B C 0.1806(7) 0.3875(3) 0.2252(4) 0.047(2) Uiso 0.483(12) 1 d P B 2
H43C H 0.1626 0.4256 0.2466 0.061 Uiso 0.483(12) 1 calc PR B 2
H43D H 0.2574 0.3903 0.2143 0.061 Uiso 0.483(12) 1 calc PR B 2
C44 C 0.0929(3) 0.37217(13) 0.1527(2) 0.0635(9) Uani 1 1 d . . .
H44A H 0.0300 0.3969 0.1185 0.083 Uiso 1 1 calc R B 1
H44B H 0.1609 0.3729 0.1305 0.083 Uiso 1 1 calc R B 1
C45 C 0.0526(3) 0.31148(12) 0.16052(18) 0.0538(8) Uani 1 1 d . B .
H45A H -0.0286 0.3116 0.1639 0.070 Uiso 1 1 calc R . .
H45B H 0.0563 0.2876 0.1128 0.070 Uiso 1 1 calc R . .
N1 N 0.37624(16) 0.20620(8) 0.32321(10) 0.0246(4) Uani 1 1 d . B .
N2 N 0.18243(16) 0.19930(8) 0.40836(11) 0.0272(4) Uani 1 1 d . B .
N3 N 0.1762(2) 0.10747(9) 0.17549(12) 0.0333(5) Uani 1 1 d . B .
O1 O 0.13018(15) 0.28825(7) 0.23497(10) 0.0370(4) Uani 1 1 d . B .
Ca1 Ca 0.17619(4) 0.188967(19) 0.26991(3) 0.02535(12) Uani 1 1 d . . .
B1 B 0.0847(4) 0.15275(14) 0.12301(19) 0.0516(9) Uani 1 1 d . B .
H101 H 0.021(2) 0.1667(12) 0.1623(18) 0.054(8) Uiso 1 1 d . . .
H102 H 0.136(3) 0.1931(14) 0.1230(19) 0.063(9) Uiso 1 1 d . . .
H103 H 0.037(2) 0.1351(12) 0.0617(18) 0.054(8) Uiso 1 1 d . . .
H104 H 0.240(3) 0.1134(12) 0.1660(17) 0.047(9) Uiso 1 1 d . . .

loop_
_atom_site_aniso_label
_atom_site_aniso_U_11
_atom_site_aniso_U_22
_atom_site_aniso_U_33
_atom_site_aniso_U_23
_atom_site_aniso_U_13
_atom_site_aniso_U_12
C1 0.0277(13) 0.0506(16) 0.0429(15) -0.0107(12) 0.0088(11) -0.0078(12)
C2 0.0257(12) 0.0240(11) 0.0269(11) 0.0010(9) 0.0045(9) -0.0012(9)
C3 0.0301(12) 0.0277(11) 0.0230(11) -0.0036(9) 0.0047(9) -0.0027(9)
C4 0.0278(12) 0.0301(11) 0.0224(11) 0.0000(9) 0.0072(9) 0.0038(9)
C5 0.0415(15) 0.0489(15) 0.0290(12) -0.0091(11) 0.0135(11) -0.0017(12)
C6 0.0241(11) 0.0300(11) 0.0271(11) -0.0038(9) 0.0078(9) -0.0032(9)
C7 0.0344(14) 0.0420(14) 0.0331(13) 0.0018(10) 0.0157(11) 0.0002(11)
C8 0.0426(15) 0.0583(17) 0.0393(14) -0.0015(12) 0.0238(12) -0.0044(14)
C9 0.0397(16) 0.0598(18) 0.0492(16) -0.0143(14) 0.0237(13) -0.0019(14)
C10 0.0375(15) 0.0397(14) 0.0560(17) -0.0082(12) 0.0181(13) 0.0057(12)
C11 0.0293(13) 0.0318(12) 0.0350(13) -0.0050(10) 0.0105(10) -0.0029(10)
C12 0.074(2) 0.0529(17) 0.0486(17) 0.0203(14) 0.0391(16) 0.0195(16)
C13 0.071(2) 0.078(2) 0.075(2) 0.040(2) 0.0121(19) 0.008(2)
C14 0.165(5) 0.043(2) 0.080(3) 0.0058(18) 0.002(3) -0.005(2)
C15 0.0424(15) 0.0269(12) 0.0465(15) 0.0025(11) 0.0155(12) 0.0057(11)
C16 0.073(2) 0.0525(18) 0.0489(18) 0.0060(14) -0.0009(16) -0.0151(16)
C17 0.0519(18) 0.0337(14) 0.0566(18) 0.0036(12) 0.0102(14) -0.0038(13)
C18 0.0258(12) 0.0348(12) 0.0268(11) -0.0041(9) 0.0101(9) -0.0016(10)
C19 0.0310(13) 0.0410(13) 0.0299(12) -0.0048(10) 0.0114(10) 0.0015(11)
C20 0.0263(13) 0.0550(17) 0.0428(15) -0.0073(12) 0.0130(11) -0.0018(12)
C21 0.0396(15) 0.0466(15) 0.0480(16) -0.0057(12) 0.0217(13) -0.0112(12)
C22 0.0401(15) 0.0397(14) 0.0404(14) 0.0016(11) 0.0178(12) -0.0051(12)
C23 0.0338(13) 0.0353(13) 0.0322(12) -0.0005(10) 0.0109(10) -0.0012(11)
C24 0.0295(14) 0.0545(16) 0.0388(14) 0.0040(12) 0.0099(11) 0.0073(12)
C25 0.066(2) 0.080(2) 0.0455(18) 0.0052(16) -0.0012(16) 0.0156(19)
C26 0.095(3) 0.0521(19) 0.060(2) 0.0002(16) 0.0160(19) 0.0209(19)
C27 0.0373(15) 0.0426(15) 0.0460(15) 0.0136(12) 0.0102(12) 0.0007(12)
C28 0.056(2) 0.118(3) 0.0498(19) 0.032(2) 0.0071(16) 0.003(2)
C29 0.052(2) 0.0579(19) 0.086(3) 0.0072(17) 0.0229(18) 0.0135(16)
C30 0.0368(14) 0.0289(12) 0.0230(11) -0.0043(9) 0.0027(10) 0.0003(10)
C31 0.0339(13) 0.0317(12) 0.0344(13) -0.0033(10) 0.0069(11) 0.0000(10)
C32 0.0435(16) 0.0354(13) 0.0432(15) -0.0069(11) 0.0087(12) -0.0067(12)
C33 0.0541(18) 0.0343(14) 0.0494(16) -0.0134(12) 0.0054(14) -0.0032(13)
C34 0.0529(18) 0.0438(15) 0.0414(15) -0.0138(12) 0.0101(13) 0.0060(13)
C35 0.0414(15) 0.0395(14) 0.0300(12) -0.0058(10) 0.0068(11) 0.0003(12)
C36 0.0481(16) 0.0357(14) 0.0546(17) -0.0106(12) 0.0243(14) -0.0078(12)
C37 0.046(2) 0.072(2) 0.113(3) -0.026(2) 0.029(2) 0.0022(17)
C38 0.114(3) 0.058(2) 0.065(2) -0.0106(16) 0.055(2) -0.017(2)
C39 0.0532(18) 0.067(2) 0.0479(17) -0.0216(14) 0.0249(14) -0.0117(15)
C40 0.099(3) 0.126(4) 0.061(2) 0.010(2) 0.031(2) -0.038(3)
C41 0.079(3) 0.104(3) 0.123(4) -0.043(3) 0.066(3) -0.011(2)
C42 0.0610(18) 0.0297(13) 0.0400(15) -0.0031(11) 0.0062(13) 0.0007(13)
C44 0.078(2) 0.0456(17) 0.059(2) 0.0202(15) 0.0051(17) 0.0109(16)
C45 0.064(2) 0.0392(15) 0.0428(15) 0.0073(12) -0.0098(14) 0.0066(14)
N1 0.0274(10) 0.0249(9) 0.0225(9) 0.0010(7) 0.0090(8) -0.0001(7)
N2 0.0245(10) 0.0345(10) 0.0233(9) -0.0004(8) 0.0077(8) -0.0006(8)
N3 0.0400(13) 0.0312(11) 0.0287(10) -0.0032(8) 0.0094(9) -0.0049(10)
O1 0.0455(10) 0.0278(8) 0.0322(9) 0.0013(7) 0.0016(8) 0.0042(8)
Ca1 0.0277(2) 0.0259(2) 0.0209(2) -0.00115(17) 0.00426(17) -0.00130(19)
B1 0.086(3) 0.0300(15) 0.0263(15) -0.0006(12) -0.0046(16) 0.0011(17)

loop_
_atom_type_symbol
_atom_type_description
_atom_type_scat_dispersion_real
_atom_type_scat_dispersion_imag
_atom_type_scat_source
C C 0.0033 0.0016 'International Tables Vol C Tables 4.2.6.8 and 6.1.1.4'
H H 0.0000 0.0000 'International Tables Vol C Tables 4.2.6.8 and 6.1.1.4'
N N 0.0061 0.0033 'International Tables Vol C Tables 4.2.6.8 and 6.1.1.4'
O O 0.0106 0.0060 'International Tables Vol C Tables 4.2.6.8 and 6.1.1.4'
Ca Ca 0.2262 0.3064 'International Tables Vol C Tables 4.2.6.8 and 6.1.1.4'
B B 0.0013 0.0007 'International Tables Vol C Tables 4.2.6.8 and 6.1.1.4'

loop_
_geom_angle_atom_site_label_1
_geom_angle_atom_site_label_2
_geom_angle_atom_site_label_3
_geom_angle
N1 C2 C3 123.9(2)
N1 C2 C1 121.2(2)
C3 C2 C1 114.90(19)
C4 C3 C2 131.3(2)
N2 C4 C3 125.23(19)
N2 C4 C5 119.5(2)
C3 C4 C5 115.3(2)
C11 C6 C7 120.2(2)
C11 C6 N1 118.95(19)
C7 C6 N1 120.7(2)
C8 C7 C6 118.5(2)
C8 C7 C12 119.1(2)
C6 C7 C12 122.3(2)
C9 C8 C7 121.6(2)
C10 C9 C8 119.6(2)
C9 C10 C11 121.3(2)
C10 C11 C6 118.7(2)
C10 C11 C15 119.9(2)
C6 C11 C15 121.4(2)
C7 C12 C13 112.0(3)
C7 C12 C14 111.4(3)
C13 C12 C14 108.9(3)
C11 C15 C16 111.4(2)
C11 C15 C17 111.6(2)
C16 C15 C17 109.8(2)
C19 C18 C23 119.7(2)
C19 C18 N2 120.5(2)
C23 C18 N2 119.5(2)
C20 C19 C18 118.5(2)
C20 C19 C24 119.7(2)
C18 C19 C24 121.7(2)
C21 C20 C19 121.8(2)
C20 C21 C22 119.5(2)
C21 C22 C23 121.5(2)
C22 C23 C18 119.0(2)
C22 C23 C27 119.1(2)
C18 C23 C27 121.9(2)
C25 C24 C19 113.0(2)
C25 C24 C26 109.2(2)
C19 C24 C26 110.9(2)
C29 C27 C28 110.9(3)
C29 C27 C23 109.2(2)
C28 C27 C23 113.4(2)
C31 C30 C35 119.8(2)
C31 C30 N3 119.9(2)
C35 C30 N3 120.3(2)
C30 C31 C32 119.0(2)
C30 C31 C36 122.9(2)
C32 C31 C36 118.1(2)
C33 C32 C31 121.4(3)
C32 C33 C34 119.1(2)
C33 C34 C35 121.8(3)
C34 C35 C30 118.8(2)
C34 C35 C39 119.9(2)
C30 C35 C39 121.3(2)
C31 C36 C38 111.2(2)
C31 C36 C37 112.2(2)
C38 C36 C37 110.0(3)
C41 C39 C40 111.5(3)
C41 C39 C35 113.5(3)
C40 C39 C35 110.8(3)
O1 C42 C43A 107.1(3)
O1 C42 C43B 103.4(3)
C43A C42 C43B 31.3(3)
C42 C43A C44 102.6(4)
C44 C43B C42 105.5(4)
C43B C44 C45 109.4(3)
C43B C44 C43A 31.2(3)
C45 C44 C43A 99.3(3)
O1 C45 C44 106.0(2)
C2 N1 C6 119.32(18)
C2 N1 Ca1 124.69(14)
C6 N1 Ca1 115.91(13)
C4 N2 C18 120.30(18)
C4 N2 Ca1 121.68(14)
C18 N2 Ca1 117.30(13)
C30 N3 B1 114.7(2)
C30 N3 Ca1 147.63(16)
B1 N3 Ca1 75.43(14)
C45 O1 C42 107.75(18)
C45 O1 Ca1 128.18(15)
C42 O1 Ca1 124.05(14)
N1 Ca1 N2 81.55(6)
N1 Ca1 O1 94.41(6)
N2 Ca1 O1 95.48(6)
N1 Ca1 N3 101.13(7)
N2 Ca1 N3 136.56(7)
O1 Ca1 N3 127.06(6)
N1 Ca1 B1 122.76(11)
N2 Ca1 B1 153.37(11)
O1 Ca1 B1 93.33(8)
N3 Ca1 B1 36.70(9)
N3 B1 Ca1 67.87(13)

loop_
_geom_bond_atom_site_label_1
_geom_bond_atom_site_label_2
_geom_bond_distance
C1 C2 1.509(3)
C2 N1 1.325(3)
C2 C3 1.416(3)
C3 C4 1.402(3)
C4 N2 1.334(3)
C4 C5 1.522(3)
C6 C11 1.406(3)
C6 C7 1.407(3)
C6 N1 1.436(3)
C7 C8 1.389(3)
C7 C12 1.515(4)
C8 C9 1.376(4)
C9 C10 1.374(4)
C10 C11 1.394(3)
C11 C15 1.515(3)
C12 C13 1.520(4)
C12 C14 1.523(5)
C15 C16 1.525(4)
C15 C17 1.528(3)
C18 C19 1.409(3)
C18 C23 1.417(3)
C18 N2 1.433(3)
C19 C20 1.399(3)
C19 C24 1.523(4)
C20 C21 1.370(4)
C21 C22 1.380(4)
C22 C23 1.386(3)
C23 C27 1.523(4)
C24 C25 1.517(4)
C24 C26 1.530(4)
C27 C29 1.521(4)
C27 C28 1.521(4)
C30 C31 1.397(3)
C30 C35 1.413(3)
C30 N3 1.439(3)
C31 C32 1.402(3)
C31 C36 1.522(3)
C32 C33 1.374(4)
C33 C34 1.382(4)
C34 C35 1.384(4)
C35 C39 1.529(4)
C36 C38 1.526(4)
C36 C37 1.528(4)
C39 C41 1.519(5)
C39 C40 1.521(5)
C42 O1 1.457(3)
C42 C43A 1.466(6)
C42 C43B 1.554(7)
C43A C44 1.571(7)
C43B C44 1.422(7)
C44 C45 1.486(4)
C45 O1 1.446(3)
N1 Ca1 2.3448(19)
N2 Ca1 2.3501(18)
N3 B1 1.587(4)
N3 Ca1 2.460(2)
O1 Ca1 2.3698(16)
Ca1 B1 2.570(3)
